data_7020599
loop_
_publ_author_name
'Lucas, Stephanie J.'
'Lord, Rianne M.'
'Wilson, Rachel L.'
'Phillips, Roger M.'
'Sridharan, Visuvanathar'
'McGowan, Patrick C.'

_publ_section_title
;
 Synthesis of iridium and ruthenium complexes with (N,N), (N,O) and (O,O)
 coordinating bidentate ligands as potential anti-cancer agents.
;
_journal_issue 45
_journal_name_full 'Dalton transactions (Cambridge, England : 2003)'
_journal_page_first 13800
_journal_page_last 13802
_journal_paper_doi 10.1039/c2dt32104a
_journal_volume 41
_journal_year 2012
_chemical_formula_moiety 'C26 H28 Cl F Ir N O, C H2 Cl2'
_chemical_formula_sum 'C27 H30 Cl3 F Ir N O'
_chemical_formula_weight 702.07
_chemical_name_systematic
;
?
;
_space_group_IT_number 19
_symmetry_cell_setting orthorhombic
_symmetry_space_group_name_Hall 'P 2ac 2ab'
_symmetry_space_group_name_H-M 'P 21 21 21'
_atom_sites_solution_hydrogens geom
_atom_sites_solution_primary direct
_atom_sites_solution_secondary difmap
_audit_creation_method SHELXL-97
_cell_angle_alpha 90.00
_cell_angle_beta 90.00
_cell_angle_gamma 90.00
_cell_formula_units_Z 4
_cell_length_a 8.5225(9)
_cell_length_b 14.1788(16)
_cell_length_c 22.958(3)
_cell_measurement_reflns_used 7552
_cell_measurement_temperature 150(2)
_cell_measurement_theta_max 33.23
_cell_measurement_theta_min 2.29
_cell_volume 2774.2(6)
_computing_cell_refinement 'APEX 2 software, Bruker Nonius 2004'
_computing_data_collection 'APEX 2 software, Bruker Nonius 2004'
_computing_data_reduction 'SAINT, Bruker Nonius 2004'
_computing_molecular_graphics 'ORTEX (McArdle, 1995)'
_computing_publication_material 'local program'
_computing_structure_refinement 'SHELXL-97 (Sheldrick, 1997)'
_computing_structure_solution 'SHELXS-97 (Sheldrick, 1990)'
_diffrn_ambient_temperature 150(2)
_diffrn_detector_area_resol_mean '120 microns'
_diffrn_measured_fraction_theta_full 0.903
_diffrn_measured_fraction_theta_max 0.903
_diffrn_measurement_device_type 'Bruker X8 Apex diffractometer'
_diffrn_measurement_method 'Rotation images'
_diffrn_radiation_monochromator graphite
_diffrn_radiation_source 'fine-focus sealed tube'
_diffrn_radiation_type MoK\a
_diffrn_radiation_wavelength 0.71073
_diffrn_reflns_av_R_equivalents 0.0439
_diffrn_reflns_av_sigmaI/netI 0.0382
_diffrn_reflns_limit_h_max 13
_diffrn_reflns_limit_h_min -13
_diffrn_reflns_limit_k_max 22
_diffrn_reflns_limit_k_min -21
_diffrn_reflns_limit_l_max 37
_diffrn_reflns_limit_l_min -34
_diffrn_reflns_number 56356
_diffrn_reflns_theta_full 35.69
_diffrn_reflns_theta_max 35.69
_diffrn_reflns_theta_min 2.93
_diffrn_standards_decay_% 0
_diffrn_standards_interval_count 0
_diffrn_standards_interval_time 0
_diffrn_standards_number 0
_exptl_absorpt_coefficient_mu 5.128
_exptl_absorpt_correction_T_max 0.8697
_exptl_absorpt_correction_T_min 0.3095
_exptl_absorpt_correction_type multi-scan
_exptl_absorpt_process_details
;
Sheldrick, G.M.
(2002). SADABS
v. 2.03.
University of
Gottingen, Germany.
;
_exptl_crystal_colour red
_exptl_crystal_density_diffrn 1.681
_exptl_crystal_density_method 'not measured'
_exptl_crystal_description fragment
_exptl_crystal_F_000 1376
_exptl_crystal_size_max 0.24
_exptl_crystal_size_mid 0.18
_exptl_crystal_size_min 0.12
_refine_diff_density_max 1.806
_refine_diff_density_min -0.980
_refine_diff_density_rms 0.115
_refine_ls_abs_structure_details 'Flack H D (1983), Acta Cryst. A39, 876-881'
_refine_ls_abs_structure_Flack 0.003(5)
_refine_ls_extinction_method none
_refine_ls_goodness_of_fit_ref 1.033
_refine_ls_hydrogen_treatment constr
_refine_ls_matrix_type full
_refine_ls_number_parameters 319
_refine_ls_number_reflns 11067
_refine_ls_number_restraints 87
_refine_ls_restrained_S_all 1.031
_refine_ls_R_factor_all 0.0340
_refine_ls_R_factor_gt 0.0281
_refine_ls_shift/su_max 0.002
_refine_ls_shift/su_mean 0.000
_refine_ls_structure_factor_coef Fsqd
_refine_ls_weighting_details 'calc w=1/[\s^2^(Fo^2^)+(0.0403P)^2^+0.1443P] where P=(Fo^2^+2Fc^2^)/3'
_refine_ls_weighting_scheme calc
_refine_ls_wR_factor_gt 0.0697
_refine_ls_wR_factor_ref 0.0722
_reflns_number_gt 10010
_reflns_number_total 11067
_reflns_threshold_expression >2sigma(I)
_cod_data_source_file c2dt32104a.txt
_cod_data_source_block 1
_cod_original_cell_volume 2774.2(5)
_cod_original_sg_symbol_H-M P212121
_cod_database_code 7020599

loop_
_symmetry_equiv_pos_as_xyz
'x, y, z'
'-x+1/2, -y, z+1/2'
'x+1/2, -y+1/2, -z'
'-x, y+1/2, -z+1/2'

loop_
_atom_site_label
_atom_site_type_symbol
_atom_site_fract_x
_atom_site_fract_y
_atom_site_fract_z
_atom_site_U_iso_or_equiv
_atom_site_adp_type
_atom_site_occupancy
_atom_site_symmetry_multiplicity
_atom_site_calc_flag
_atom_site_refinement_flags
_atom_site_disorder_assembly
_atom_site_disorder_group
Ir1 Ir 0.687600(13) 0.956241(7) 0.188733(5) 0.02592(3) Uani 1 1 d . . .
Cl1 Cl 0.95113(10) 1.00843(6) 0.22175(4) 0.03490(15) Uani 1 1 d . . .
Cl2 Cl -0.11989(18) 0.99078(11) 0.40823(7) 0.0736(4) Uani 1 1 d . . .
Cl3 Cl 0.21221(17) 0.93713(13) 0.40132(7) 0.0814(4) Uani 1 1 d . . .
F39A F 0.8256(5) 0.5860(3) 0.44614(17) 0.0556(10) Uani 0.61 1 d P A 1
O31 O 0.6762(3) 0.88072(15) 0.26733(9) 0.0328(4) Uani 1 1 d . . .
N31 N 0.8145(3) 0.84185(17) 0.15215(11) 0.0270(4) Uani 1 1 d . . .
C1 C 0.5834(5) 1.0967(3) 0.1939(2) 0.0522(10) Uani 1 1 d DU . .
C2 C 0.6275(4) 1.0735(3) 0.13202(17) 0.0396(8) Uani 1 1 d DU . .
C3 C 0.5302(4) 0.9946(3) 0.11617(16) 0.0402(8) Uani 1 1 d U . .
C4 C 0.4411(4) 0.9648(3) 0.16558(18) 0.0421(7) Uani 1 1 d U . .
C5 C 0.4714(4) 1.0296(3) 0.21257(17) 0.0453(9) Uani 1 1 d DU . .
C6 C 0.7343(6) 1.1295(4) 0.0931(3) 0.0757(18) Uani 1 1 d U . .
H6A H 0.7703 1.0896 0.0609 0.114 Uiso 1 1 calc R . .
H6B H 0.8250 1.1515 0.1155 0.114 Uiso 1 1 calc R . .
H6C H 0.6772 1.1838 0.0774 0.114 Uiso 1 1 calc R . .
C7 C 0.5159(5) 0.9519(4) 0.05464(19) 0.0568(11) Uani 1 1 d U . .
H7A H 0.4940 0.8842 0.0577 0.085 Uiso 1 1 calc R . .
H7B H 0.6145 0.9613 0.0334 0.085 Uiso 1 1 calc R . .
H7C H 0.4302 0.9829 0.0336 0.085 Uiso 1 1 calc R . .
C8 C 0.3180(5) 0.8842(3) 0.1661(3) 0.0633(12) Uani 1 1 d U . .
H8A H 0.2976 0.8648 0.2063 0.095 Uiso 1 1 calc R . .
H8B H 0.3583 0.8304 0.1439 0.095 Uiso 1 1 calc R . .
H8C H 0.2203 0.9066 0.1483 0.095 Uiso 1 1 calc R . .
C9 C 0.3973(6) 1.0251(4) 0.2730(2) 0.0652(14) Uani 1 1 d U . .
H9A H 0.4766 1.0402 0.3025 0.098 Uiso 1 1 calc R . .
H9B H 0.3563 0.9616 0.2799 0.098 Uiso 1 1 calc R . .
H9C H 0.3113 1.0709 0.2754 0.098 Uiso 1 1 calc R . .
C10 C 0.6551(7) 1.1803(4) 0.2259(3) 0.083(2) Uani 1 1 d U . .
H10C H 0.5821 1.2337 0.2247 0.124 Uiso 1 1 calc R . .
H10A H 0.7540 1.1982 0.2071 0.124 Uiso 1 1 calc R . .
H10B H 0.6752 1.1629 0.2665 0.124 Uiso 1 1 calc R . .
C24 C 0.0278(7) 0.9283(4) 0.3699(2) 0.0637(13) Uani 1 1 d . . .
H24A H -0.0022 0.8610 0.3678 0.076 Uiso 1 1 calc R . .
H24B H 0.0331 0.9527 0.3295 0.076 Uiso 1 1 calc R . .
C31 C 0.9804(5) 0.6977(3) 0.15164(18) 0.0450(9) Uani 1 1 d . . .
H31A H 0.9161 0.6577 0.1262 0.067 Uiso 1 1 calc R . .
H31B H 1.0328 0.6583 0.1808 0.067 Uiso 1 1 calc R . .
H31C H 1.0594 0.7306 0.1282 0.067 Uiso 1 1 calc R . .
C32 C 0.8753(3) 0.7701(2) 0.18234(15) 0.0289(6) Uani 1 1 d . . .
C33 C 0.8506(4) 0.7542(2) 0.24360(15) 0.0335(7) Uani 1 1 d . . .
H33 H 0.9097 0.7047 0.2608 0.040 Uiso 1 1 calc R . .
C34 C 0.7510(3) 0.8027(2) 0.27987(14) 0.0282(6) Uani 1 1 d . . .
C35 C 0.7207(4) 0.7686(2) 0.34172(15) 0.0319(6) Uani 1 1 d . C .
C36 C 0.6227(5) 0.8211(3) 0.37833(16) 0.0392(7) Uani 1 1 d . . .
H36 H 0.5727 0.8761 0.3638 0.047 Uiso 1 1 calc R B 1
C37A C 0.5976(5) 0.7936(3) 0.43586(18) 0.0439(8) Uani 0.61 1 d P C 1
H37A H 0.5306 0.8306 0.4598 0.053 Uiso 0.61 1 calc PR C 1
C37B C 0.5976(5) 0.7936(3) 0.43586(18) 0.0439(8) Uani 0.39 1 d P C 2
C38 C 0.6676(5) 0.7139(3) 0.45915(16) 0.0442(8) Uani 1 1 d . . .
H38 H 0.6507 0.6959 0.4985 0.053 Uiso 1 1 calc R C 1
C39A C 0.7634(5) 0.6614(3) 0.42267(17) 0.0418(8) Uani 0.61 1 d P A 1
C39B C 0.7634(5) 0.6614(3) 0.42267(17) 0.0418(8) Uani 0.39 1 d P C 2
H39B H 0.8121 0.6063 0.4378 0.050 Uiso 0.39 1 calc PR C 2
C40 C 0.7914(4) 0.6859(2) 0.36467(14) 0.0334(6) Uani 1 1 d . . .
H40 H 0.8569 0.6477 0.3409 0.040 Uiso 1 1 calc R C 1
C51 C 0.8382(3) 0.8436(2) 0.09003(14) 0.0285(6) Uani 1 1 d . . .
C52 C 0.9377(4) 0.9126(2) 0.06553(16) 0.0350(6) Uani 1 1 d . . .
H52 H 0.9902 0.9569 0.0897 0.042 Uiso 1 1 calc R . .
C53 C 0.9579(5) 0.9147(3) 0.00472(18) 0.0459(9) Uani 1 1 d . . .
H53 H 1.0249 0.9609 -0.0120 0.055 Uiso 1 1 calc R . .
C54 C 0.8818(5) 0.8506(3) -0.03138(18) 0.0507(10) Uani 1 1 d . . .
H54 H 0.8953 0.8533 -0.0724 0.061 Uiso 1 1 calc R . .
C55 C 0.7839(5) 0.7813(3) -0.00603(17) 0.0483(10) Uani 1 1 d . . .
H55 H 0.7338 0.7361 -0.0303 0.058 Uiso 1 1 calc R . .
C56 C 0.7602(4) 0.7783(2) 0.05289(13) 0.0379(7) Uani 1 1 d . . .
H56 H 0.6915 0.7325 0.0691 0.045 Uiso 1 1 calc R . .
F39B F 0.5122(4) 0.8416(2) 0.46881(13) 0.0432(13) Uani 0.39 1 d PR C 2

loop_
_atom_site_aniso_label
_atom_site_aniso_U_11
_atom_site_aniso_U_22
_atom_site_aniso_U_33
_atom_site_aniso_U_23
_atom_site_aniso_U_13
_atom_site_aniso_U_12
Ir1 0.02786(5) 0.02817(5) 0.02172(5) 0.00267(4) -0.00106(4) 0.00709(4)
Cl1 0.0352(3) 0.0336(3) 0.0359(4) 0.0001(3) -0.0062(3) -0.0025(3)
Cl2 0.0812(8) 0.0729(8) 0.0668(8) -0.0091(6) 0.0180(6) -0.0276(7)
Cl3 0.0692(8) 0.1130(12) 0.0619(8) 0.0245(8) -0.0134(6) -0.0191(8)
F39A 0.068(3) 0.054(2) 0.045(2) 0.0231(17) 0.007(2) 0.022(2)
O31 0.0371(11) 0.0342(10) 0.0271(10) 0.0072(8) 0.0019(9) 0.0098(10)
N31 0.0270(10) 0.0291(10) 0.0248(11) 0.0014(8) -0.0030(10) 0.0012(10)
C1 0.057(2) 0.0382(16) 0.061(2) -0.0136(17) -0.0282(19) 0.0227(16)
C2 0.0327(14) 0.0442(17) 0.042(2) 0.0168(14) 0.0038(13) 0.0128(13)
C3 0.0388(17) 0.0473(18) 0.0344(17) 0.0009(14) -0.0120(13) 0.0184(15)
C4 0.0321(14) 0.0425(18) 0.052(2) 0.0098(15) -0.0028(14) 0.0096(15)
C5 0.0375(16) 0.064(2) 0.0344(17) 0.0089(16) 0.0033(13) 0.0289(16)
C6 0.057(3) 0.057(3) 0.113(5) 0.048(3) 0.016(3) 0.017(2)
C7 0.054(2) 0.072(3) 0.045(2) -0.007(2) -0.0190(17) 0.025(2)
C8 0.0371(18) 0.057(2) 0.096(4) 0.013(2) 0.001(2) 0.008(2)
C9 0.060(3) 0.089(4) 0.046(2) 0.005(2) 0.0118(19) 0.032(3)
C10 0.085(4) 0.047(2) 0.116(5) -0.032(3) -0.044(4) 0.021(3)
C24 0.074(3) 0.073(3) 0.044(3) -0.005(2) -0.010(2) 0.001(3)
C31 0.053(2) 0.045(2) 0.0362(19) 0.0060(15) 0.0079(16) 0.0222(17)
C32 0.0272(12) 0.0291(13) 0.0304(16) 0.0008(11) 0.0003(11) 0.0023(10)
C33 0.0384(16) 0.0329(14) 0.0292(16) 0.0071(12) -0.0008(12) 0.0051(12)
C34 0.0252(12) 0.0311(14) 0.0284(15) 0.0049(11) -0.0049(11) 0.0017(11)
C35 0.0307(15) 0.0354(15) 0.0297(16) 0.0070(12) -0.0034(11) -0.0022(12)
C36 0.0450(17) 0.0406(17) 0.0320(18) 0.0089(14) 0.0034(13) 0.0074(15)
C37A 0.048(2) 0.051(2) 0.0325(18) 0.0058(16) 0.0030(15) 0.0010(16)
C37B 0.048(2) 0.051(2) 0.0325(18) 0.0058(16) 0.0030(15) 0.0010(16)
C38 0.057(2) 0.0478(19) 0.0275(16) 0.0105(14) -0.0023(16) -0.0068(19)
C39A 0.0475(19) 0.0437(18) 0.0341(19) 0.0150(15) -0.0049(14) -0.0046(15)
C39B 0.0475(19) 0.0437(18) 0.0341(19) 0.0150(15) -0.0049(14) -0.0046(15)
C40 0.0356(16) 0.0351(14) 0.0295(15) 0.0073(12) -0.0046(12) 0.0010(13)
C51 0.0265(13) 0.0292(13) 0.0299(15) -0.0006(11) 0.0000(10) 0.0079(11)
C52 0.0395(15) 0.0322(14) 0.0334(16) 0.0031(12) 0.0039(14) 0.0031(13)
C53 0.051(2) 0.0454(19) 0.041(2) 0.0121(16) 0.0146(17) 0.0140(18)
C54 0.058(2) 0.069(3) 0.0249(18) -0.0008(17) 0.0055(15) 0.025(2)
C55 0.050(2) 0.063(2) 0.0322(18) -0.0136(17) -0.0107(15) 0.0182(19)
C56 0.0355(15) 0.0429(18) 0.0352(19) -0.0021(14) -0.0033(13) 0.0033(14)
F39B 0.050(3) 0.056(3) 0.024(3) -0.001(2) 0.014(2) 0.015(3)

loop_
_atom_type_symbol
_atom_type_description
_atom_type_scat_dispersion_real
_atom_type_scat_dispersion_imag
_atom_type_scat_source
C C 0.0033 0.0016 'International Tables Vol C Tables 4.2.6.8 and 6.1.1.4'
H H 0.0000 0.0000 'International Tables Vol C Tables 4.2.6.8 and 6.1.1.4'
N N 0.0061 0.0033 'International Tables Vol C Tables 4.2.6.8 and 6.1.1.4'
O O 0.0106 0.0060 'International Tables Vol C Tables 4.2.6.8 and 6.1.1.4'
F F 0.0171 0.0103 'International Tables Vol C Tables 4.2.6.8 and 6.1.1.4'
Cl Cl 0.1484 0.1585 'International Tables Vol C Tables 4.2.6.8 and 6.1.1.4'
Ir Ir -1.4442 7.9887 'International Tables Vol C Tables 4.2.6.8 and 6.1.1.4'

loop_
_geom_angle_atom_site_label_1
_geom_angle_atom_site_label_2
_geom_angle_atom_site_label_3
_geom_angle
O31 Ir1 N31 88.51(9)
O31 Ir1 C4 101.18(12)
N31 Ir1 C4 116.03(13)
O31 Ir1 C2 153.37(12)
N31 Ir1 C2 117.88(12)
C4 Ir1 C2 65.31(14)
O31 Ir1 C1 113.55(15)
N31 Ir1 C1 157.75(15)
C4 Ir1 C1 64.46(15)
C2 Ir1 C1 40.44(17)
O31 Ir1 C5 89.34(12)
N31 Ir1 C5 153.15(14)
C4 Ir1 C5 38.62(16)
C2 Ir1 C5 65.62(14)
C1 Ir1 C5 37.77(17)
O31 Ir1 C3 138.24(13)
N31 Ir1 C3 101.49(12)
C4 Ir1 C3 38.11(15)
C2 Ir1 C3 38.34(16)
C1 Ir1 C3 64.47(15)
C5 Ir1 C3 63.86(14)
O31 Ir1 Cl1 86.08(7)
N31 Ir1 Cl1 83.55(7)
C4 Ir1 Cl1 159.01(11)
C2 Ir1 Cl1 99.69(11)
C1 Ir1 Cl1 94.56(11)
C5 Ir1 Cl1 122.98(12)
C3 Ir1 Cl1 134.97(11)
C34 O31 Ir1 126.7(2)
C32 N31 C51 118.2(3)
C32 N31 Ir1 125.0(2)
C51 N31 Ir1 116.75(18)
C5 C1 C2 107.9(3)
C5 C1 C10 130.4(5)
C2 C1 C10 121.7(5)
C5 C1 Ir1 71.2(2)
C2 C1 Ir1 69.39(19)
C10 C1 Ir1 125.0(3)
C3 C2 C6 127.5(4)
C3 C2 C1 105.4(3)
C6 C2 C1 126.6(5)
C3 C2 Ir1 72.1(2)
C6 C2 Ir1 128.2(3)
C1 C2 Ir1 70.17(19)
C4 C3 C2 109.6(3)
C4 C3 C7 124.7(4)
C2 C3 C7 125.6(4)
C4 C3 Ir1 69.6(2)
C2 C3 Ir1 69.54(19)
C7 C3 Ir1 130.0(2)
C3 C4 C5 108.1(3)
C3 C4 C8 125.7(4)
C5 C4 C8 125.9(4)
C3 C4 Ir1 72.3(2)
C5 C4 Ir1 71.2(2)
C8 C4 Ir1 127.7(3)
C1 C5 C4 108.9(3)
C1 C5 C9 125.7(4)
C4 C5 C9 125.5(4)
C1 C5 Ir1 71.05(19)
C4 C5 Ir1 70.1(2)
C9 C5 Ir1 123.9(3)
C2 C6 H6A 109.5
C2 C6 H6B 109.5
H6A C6 H6B 109.5
C2 C6 H6C 109.5
H6A C6 H6C 109.5
H6B C6 H6C 109.5
C3 C7 H7A 109.5
C3 C7 H7B 109.5
H7A C7 H7B 109.5
C3 C7 H7C 109.5
H7A C7 H7C 109.5
H7B C7 H7C 109.5
C4 C8 H8A 109.5
C4 C8 H8B 109.5
H8A C8 H8B 109.5
C4 C8 H8C 109.5
H8A C8 H8C 109.5
H8B C8 H8C 109.5
C5 C9 H9A 109.5
C5 C9 H9B 109.5
H9A C9 H9B 109.5
C5 C9 H9C 109.5
H9A C9 H9C 109.5
H9B C9 H9C 109.5
C1 C10 H10C 109.5
C1 C10 H10A 109.5
H10C C10 H10A 109.5
C1 C10 H10B 109.5
H10C C10 H10B 109.5
H10A C10 H10B 109.5
Cl3 C24 Cl2 113.6(3)
Cl3 C24 H24A 108.8
Cl2 C24 H24A 108.8
Cl3 C24 H24B 108.8
Cl2 C24 H24B 108.8
H24A C24 H24B 107.7
C32 C31 H31A 109.5
C32 C31 H31B 109.5
H31A C31 H31B 109.5
C32 C31 H31C 109.5
H31A C31 H31C 109.5
H31B C31 H31C 109.5
N31 C32 C33 124.7(3)
N31 C32 C31 119.9(3)
C33 C32 C31 115.4(3)
C34 C33 C32 127.1(3)
C34 C33 H33 116.4
C32 C33 H33 116.4
O31 C34 C33 126.2(3)
O31 C34 C35 113.1(3)
C33 C34 C35 120.7(3)
C36 C35 C40 118.0(3)
C36 C35 C34 119.5(3)
C40 C35 C34 122.5(3)
C37A C36 C35 120.8(3)
C37A C36 H36 119.6
C35 C36 H36 119.6
C38 C37A C36 121.8(4)
C38 C37A H37A 119.1
C36 C37A H37A 119.1
C37A C38 C39A 117.3(3)
C37A C38 H38 121.4
C39A C38 H38 121.4
F39A C39A C38 115.3(4)
F39A C39A C40 121.8(4)
C38 C39A C40 122.9(3)
C39A C40 C35 119.1(3)
C39A C40 H40 120.4
C35 C40 H40 120.4
C52 C51 C56 119.5(3)
C52 C51 N31 119.3(3)
C56 C51 N31 121.1(3)
C53 C52 C51 118.9(4)
C53 C52 H52 120.6
C51 C52 H52 120.6
C54 C53 C52 121.4(4)
C54 C53 H53 119.3
C52 C53 H53 119.3
C53 C54 C55 119.0(4)
C53 C54 H54 120.5
C55 C54 H54 120.5
C56 C55 C54 121.0(4)
C56 C55 H55 119.5
C54 C55 H55 119.5
C55 C56 C51 120.2(3)
C55 C56 H56 119.9
C51 C56 H56 119.9

loop_
_geom_bond_atom_site_label_1
_geom_bond_atom_site_label_2
_geom_bond_distance
Ir1 O31 2.100(2)
Ir1 N31 2.123(3)
Ir1 C4 2.171(4)
Ir1 C2 2.173(3)
Ir1 C1 2.183(3)
Ir1 C5 2.185(3)
Ir1 C3 2.207(3)
Ir1 Cl1 2.4832(9)
Cl2 C24 1.773(6)
Cl3 C24 1.734(6)
F39A C39A 1.308(5)
O31 C34 1.308(4)
N31 C32 1.335(4)
N31 C51 1.441(4)
C1 C5 1.414(6)
C1 C2 1.506(6)
C1 C10 1.523(6)
C2 C3 1.439(6)
C2 C6 1.503(6)
C3 C4 1.429(6)
C3 C7 1.542(6)
C4 C5 1.441(6)
C4 C8 1.551(6)
C5 C9 1.526(6)
C6 H6A 0.9800
C6 H6B 0.9800
C6 H6C 0.9800
C7 H7A 0.9800
C7 H7B 0.9800
C7 H7C 0.9800
C8 H8A 0.9800
C8 H8B 0.9800
C8 H8C 0.9800
C9 H9A 0.9800
C9 H9B 0.9800
C9 H9C 0.9800
C10 H10C 0.9800
C10 H10A 0.9800
C10 H10B 0.9800
C24 H24A 0.9900
C24 H24B 0.9900
C31 C32 1.535(5)
C31 H31A 0.9800
C31 H31B 0.9800
C31 H31C 0.9800
C32 C33 1.440(5)
C33 C34 1.374(5)
C33 H33 0.9500
C34 C35 1.522(5)
C35 C36 1.399(5)
C35 C40 1.420(4)
C36 C37A 1.393(5)
C36 H36 0.9500
C37A C38 1.386(6)
C37A H37A 0.9500
C38 C39A 1.386(6)
C38 H38 0.9500
C39A C40 1.397(5)
C40 H40 0.9500
C51 C52 1.413(5)
C51 C56 1.423(4)
C52 C53 1.407(5)
C52 H52 0.9500
C53 C54 1.391(7)
C53 H53 0.9500
C54 C55 1.414(7)
C54 H54 0.9500
C55 C56 1.368(5)
C55 H55 0.9500
C56 H56 0.9500

loop_
_geom_torsion_atom_site_label_1
_geom_torsion_atom_site_label_2
_geom_torsion_atom_site_label_3
_geom_torsion_atom_site_label_4
_geom_torsion
N31 Ir1 O31 C34 9.2(3)
C4 Ir1 O31 C34 125.5(3)
C2 Ir1 O31 C34 -178.3(3)
C1 Ir1 O31 C34 -167.7(3)
C5 Ir1 O31 C34 162.5(3)
C3 Ir1 O31 C34 114.9(3)
Cl1 Ir1 O31 C34 -74.4(3)
O31 Ir1 N31 C32 -11.8(3)
C4 Ir1 N31 C32 -113.5(3)
C2 Ir1 N31 C32 172.0(3)
C1 Ir1 N31 C32 160.8(3)
C5 Ir1 N31 C32 -97.3(3)
C3 Ir1 N31 C32 -150.9(3)
Cl1 Ir1 N31 C32 74.5(2)
O31 Ir1 N31 C51 169.4(2)
C4 Ir1 N31 C51 67.6(2)
C2 Ir1 N31 C51 -6.8(3)
C1 Ir1 N31 C51 -18.1(4)
C5 Ir1 N31 C51 83.8(3)
C3 Ir1 N31 C51 30.2(2)
Cl1 Ir1 N31 C51 -104.4(2)
O31 Ir1 C1 C5 -54.3(3)
N31 Ir1 C1 C5 133.8(3)
C4 Ir1 C1 C5 37.2(2)
C2 Ir1 C1 C5 118.4(3)
C3 Ir1 C1 C5 79.6(2)
Cl1 Ir1 C1 C5 -142.0(2)
O31 Ir1 C1 C2 -172.7(2)
N31 Ir1 C1 C2 15.5(5)
C4 Ir1 C1 C2 -81.2(2)
C5 Ir1 C1 C2 -118.4(3)
C3 Ir1 C1 C2 -38.8(2)
Cl1 Ir1 C1 C2 99.6(2)
O31 Ir1 C1 C10 72.3(5)
N31 Ir1 C1 C10 -99.5(6)
C4 Ir1 C1 C10 163.8(6)
C2 Ir1 C1 C10 -115.0(6)
C5 Ir1 C1 C10 126.7(6)
C3 Ir1 C1 C10 -153.7(6)
Cl1 Ir1 C1 C10 -15.4(5)
C5 C1 C2 C3 3.0(4)
C10 C1 C2 C3 -176.8(3)
Ir1 C1 C2 C3 64.0(2)
C5 C1 C2 C6 175.5(3)
C10 C1 C2 C6 -4.2(6)
Ir1 C1 C2 C6 -123.4(4)
C5 C1 C2 Ir1 -61.1(2)
C10 C1 C2 Ir1 119.2(4)
O31 Ir1 C2 C3 -99.3(3)
N31 Ir1 C2 C3 72.2(2)
C4 Ir1 C2 C3 -35.4(2)
C1 Ir1 C2 C3 -114.3(3)
C5 Ir1 C2 C3 -78.1(2)
Cl1 Ir1 C2 C3 160.00(19)
O31 Ir1 C2 C6 136.6(4)
N31 Ir1 C2 C6 -51.9(5)
C4 Ir1 C2 C6 -159.5(5)
C1 Ir1 C2 C6 121.6(6)
C5 Ir1 C2 C6 157.8(5)
C3 Ir1 C2 C6 -124.1(6)
Cl1 Ir1 C2 C6 35.9(5)
O31 Ir1 C2 C1 15.1(4)
N31 Ir1 C2 C1 -173.4(2)
C4 Ir1 C2 C1 78.9(2)
C5 Ir1 C2 C1 36.3(2)
C3 Ir1 C2 C1 114.3(3)
Cl1 Ir1 C2 C1 -85.6(2)
C6 C2 C3 C4 -177.1(3)
C1 C2 C3 C4 -4.6(4)
Ir1 C2 C3 C4 58.1(2)
C6 C2 C3 C7 -0.4(6)
C1 C2 C3 C7 172.1(3)
Ir1 C2 C3 C7 -125.2(3)
C6 C2 C3 Ir1 124.8(4)
C1 C2 C3 Ir1 -62.7(2)
O31 Ir1 C3 C4 17.0(3)
N31 Ir1 C3 C4 117.8(2)
C2 Ir1 C3 C4 -121.4(3)
C1 Ir1 C3 C4 -80.5(3)
C5 Ir1 C3 C4 -38.3(2)
Cl1 Ir1 C3 C4 -149.85(19)
O31 Ir1 C3 C2 138.4(2)
N31 Ir1 C3 C2 -120.8(2)
C4 Ir1 C3 C2 121.4(3)
C1 Ir1 C3 C2 40.9(2)
C5 Ir1 C3 C2 83.1(2)
Cl1 Ir1 C3 C2 -28.5(3)
O31 Ir1 C3 C7 -101.7(4)
N31 Ir1 C3 C7 -0.9(4)
C4 Ir1 C3 C7 -118.7(5)
C2 Ir1 C3 C7 119.9(5)
C1 Ir1 C3 C7 160.8(5)
C5 Ir1 C3 C7 -157.0(5)
Cl1 Ir1 C3 C7 91.5(4)
C2 C3 C4 C5 4.6(4)
C7 C3 C4 C5 -172.1(3)
Ir1 C3 C4 C5 62.7(2)
C2 C3 C4 C8 177.7(3)
C7 C3 C4 C8 1.0(6)
Ir1 C3 C4 C8 -124.2(4)
C2 C3 C4 Ir1 -58.1(2)
C7 C3 C4 Ir1 125.2(3)
O31 Ir1 C4 C3 -168.6(2)
N31 Ir1 C4 C3 -74.7(2)
C2 Ir1 C4 C3 35.6(2)
C1 Ir1 C4 C3 80.5(3)
C5 Ir1 C4 C3 116.9(3)
Cl1 Ir1 C4 C3 82.7(4)
O31 Ir1 C4 C5 74.6(2)
N31 Ir1 C4 C5 168.4(2)
C2 Ir1 C4 C5 -81.2(2)
C1 Ir1 C4 C5 -36.4(2)
C3 Ir1 C4 C5 -116.9(3)
Cl1 Ir1 C4 C5 -34.1(4)
O31 Ir1 C4 C8 -46.8(4)
N31 Ir1 C4 C8 47.1(4)
C2 Ir1 C4 C8 157.5(5)
C1 Ir1 C4 C8 -157.7(5)
C5 Ir1 C4 C8 -121.3(5)
C3 Ir1 C4 C8 121.8(5)
Cl1 Ir1 C4 C8 -155.5(3)
C2 C1 C5 C4 -0.3(4)
C10 C1 C5 C4 179.4(4)
Ir1 C1 C5 C4 -60.2(2)
C2 C1 C5 C9 178.6(3)
C10 C1 C5 C9 -1.7(6)
Ir1 C1 C5 C9 118.6(4)
C2 C1 C5 Ir1 59.9(2)
C10 C1 C5 Ir1 -120.3(4)
C3 C4 C5 C1 -2.6(4)
C8 C4 C5 C1 -175.7(3)
Ir1 C4 C5 C1 60.8(2)
C3 C4 C5 C9 178.6(3)
C8 C4 C5 C9 5.5(6)
Ir1 C4 C5 C9 -118.1(4)
C3 C4 C5 Ir1 -63.4(2)
C8 C4 C5 Ir1 123.5(4)
O31 Ir1 C5 C1 131.9(2)
N31 Ir1 C5 C1 -142.8(3)
C4 Ir1 C5 C1 -119.2(3)
C2 Ir1 C5 C1 -38.8(2)
C3 Ir1 C5 C1 -81.4(3)
Cl1 Ir1 C5 C1 47.0(3)
O31 Ir1 C5 C4 -109.0(2)
N31 Ir1 C5 C4 -23.6(4)
C2 Ir1 C5 C4 80.4(2)
C1 Ir1 C5 C4 119.2(3)
C3 Ir1 C5 C4 37.8(2)
Cl1 Ir1 C5 C4 166.13(18)
O31 Ir1 C5 C9 11.1(4)
N31 Ir1 C5 C9 96.4(5)
C4 Ir1 C5 C9 120.0(5)
C2 Ir1 C5 C9 -159.6(5)
C1 Ir1 C5 C9 -120.8(5)
C3 Ir1 C5 C9 157.9(5)
Cl1 Ir1 C5 C9 -73.8(4)
C51 N31 C32 C33 -174.5(3)
Ir1 N31 C32 C33 6.6(4)
C51 N31 C32 C31 5.8(5)
Ir1 N31 C32 C31 -173.1(3)
N31 C32 C33 C34 6.8(6)
C31 C32 C33 C34 -173.5(4)
Ir1 O31 C34 C33 -0.8(5)
Ir1 O31 C34 C35 177.83(19)
C32 C33 C34 O31 -10.2(6)
C32 C33 C34 C35 171.2(3)
O31 C34 C35 C36 -0.8(4)
C33 C34 C35 C36 177.9(3)
O31 C34 C35 C40 -179.3(3)
C33 C34 C35 C40 -0.6(5)
C40 C35 C36 C37A 1.0(6)
C34 C35 C36 C37A -177.5(3)
C35 C36 C37A C38 -0.1(6)
C36 C37A C38 C39A -0.6(6)
C37A C38 C39A F39A -179.2(4)
C37A C38 C39A C40 0.2(6)
F39A C39A C40 C35 -179.9(4)
C38 C39A C40 C35 0.7(6)
C36 C35 C40 C39A -1.3(5)
C34 C35 C40 C39A 177.2(3)
C32 N31 C51 C52 -110.6(3)
Ir1 N31 C51 C52 68.4(3)
C32 N31 C51 C56 70.9(4)
Ir1 N31 C51 C56 -110.2(3)
C56 C51 C52 C53 -0.3(5)
N31 C51 C52 C53 -178.9(3)
C51 C52 C53 C54 0.1(5)
C52 C53 C54 C55 -0.8(6)
C53 C54 C55 C56 1.7(6)
C54 C55 C56 C51 -1.9(5)
C52 C51 C56 C55 1.2(4)
N31 C51 C56 C55 179.8(3)
